data_9001056
loop_
_publ_author_name
'Guggenheim, S.'
'Chang, Y. H.'
'Koster van Groos, A. F.'

_publ_section_title
;
 Muscovite dehydroxylation: High-temperature studies
 Sample: T = 20 deg C, from Panasqueira, Portugal
;
_journal_name_full 'American Mineralogist'
_journal_page_first 537
_journal_page_last 550
_journal_volume 72
_journal_year 1987
_chemical_formula_sum 'Al2.908 F0.12 H1.88 K O11.88 Si3.092'
_chemical_name_mineral Muscovite
_space_group_IT_number 15
_symmetry_space_group_name_Hall '-C 2yc'
_symmetry_space_group_name_H-M 'C 1 2/c 1'
_cell_angle_alpha 90
_cell_angle_beta 95.75
_cell_angle_gamma 90
_cell_formula_units_Z 4
_cell_length_a 5.1579
_cell_length_b 8.950
_cell_length_c 20.071
_cell_volume 921.880
_database_code_amcsd 0001078
_diffrn_ambient_temperature 293.15
_exptl_crystal_density_diffrn 2.872
_cod_original_formula_sum 'K Al2.908 Si3.092 O11.88 (F.12 H1.88)'
_cod_database_code 9001056

loop_
_space_group_symop_operation_xyz
x,y,z
1/2+x,1/2+y,z
x,-y,1/2+z
1/2+x,1/2-y,1/2+z
-x,y,1/2-z
1/2-x,1/2+y,1/2-z
-x,-y,-z
1/2-x,1/2-y,-z

loop_
_atom_site_aniso_label
_atom_site_aniso_U_11
_atom_site_aniso_U_22
_atom_site_aniso_U_33
_atom_site_aniso_U_12
_atom_site_aniso_U_13
_atom_site_aniso_U_23
K 0.02215 0.02516 0.02081 0.00000 0.00099 0.00000
Al 0.00640 0.00852 0.01091 -0.00093 -0.00036 0.00036
AlT1 0.00787 0.00893 0.01071 0.00000 -0.00021 0.00027
SiT1 0.00787 0.00893 0.01071 0.00000 -0.00021 0.00027
AlT2 0.00827 0.01055 0.01030 -0.00047 -0.00078 0.00000
SiT2 0.00827 0.01055 0.01030 -0.00047 -0.00078 0.00000
O1 0.02135 0.01461 0.01616 0.00070 0.00260 0.00091
O2 0.01441 0.02354 0.01758 -0.00489 -0.00260 0.00272
O3 0.01374 0.01988 0.01495 0.00465 -0.00156 -0.00272
O4 0.00761 0.01136 0.01232 0.00186 -0.00104 0.00181
O5 0.01081 0.01055 0.01051 0.00000 0.00000 0.00181
O-H 0.00974 0.01258 0.01273 -0.00093 0.00052 -0.00272
F 0.00974 0.01258 0.01273 -0.00093 0.00052 -0.00272

loop_
_atom_site_label
_atom_site_fract_x
_atom_site_fract_y
_atom_site_fract_z
_atom_site_occupancy
_atom_site_type_symbol
_atom_site_attached_hydrogens
K 0.00000 0.09890 0.25000 1.00000 K 0
Al 0.25090 0.08360 0.00002 1.00000 Al 0
AlT1 0.46490 0.92970 0.13481 0.22700 Al 0
SiT1 0.46490 0.92970 0.13481 0.77300 Si 0
AlT2 0.45160 0.25840 0.13495 0.22700 Al 0
SiT2 0.45160 0.25840 0.13495 0.77300 Si 0
O1 0.41330 0.09240 0.16720 1.00000 O 0
O2 0.25210 0.80990 0.15690 1.00000 O 0
O3 0.25170 0.37120 0.16780 1.00000 O 0
O4 0.46180 0.94350 0.05320 1.00000 O 0
O5 0.38430 0.25200 0.05320 1.00000 O 0
O-H 0.45750 0.56180 0.04990 0.94000 O 1
F 0.45750 0.56180 0.04990 0.06000 F 0

loop_
_cod_changelog_entry_id
_cod_changelog_entry_author
_cod_changelog_entry_date
_cod_changelog_entry_text
1
;cod-tools version 3.8.0
Id: cif_guess_AMCSD_atom_types 9574 2023-05-10 09:00:05Z saulius
;
2023-05-10T18:46:59+03:00
;Derived atom types and hydrogen counts
from atom names that follow the AMCSD naming convention
(Wat == water, O-H == hydroxyl).
;
2
;cod-tools version 3.10.1
Id: cif_fix_AMCSD_aniso_labels 10200 2024-08-01 14:09:44Z saulius
;
2024-08-02T12:19:54+03:00
;Changed the following '_atom_site_aniso_label' values:
'OH' -> 'O-H'
;

loop_
_cod_related_entry_id
_cod_related_entry_database
_cod_related_entry_code
1 AMCSD 0001078
